data_2002337
loop_
_publ_author_name
'Brandt, R'
'Mueller-Buschbaum, Hk'

_publ_section_title
;
Ein Beitrag zur Kristallchemie der Lanthanoidmagnetoplumbite
;
_journal_name_full
;
Zeitschrift fuer Anorganische und Allgemeine Chemie
;
_journal_page_first 163
_journal_page_last 168
_journal_paper_doi 10.1002/zaac.19845100322
_journal_volume 510
_journal_year 1984
_chemical_formula_structural 'Nd Mg Al11 O19'
_chemical_formula_sum 'Al11 Mg Nd O19'
_chemical_name_systematic
;
Neodymium magnesium aluminium oxide (1/1/11/19)
;
_space_group_IT_number 194
_symmetry_cell_setting hexagonal
_symmetry_Int_Tables_number 194
_symmetry_space_group_name_Hall '-P 6c 2c'
_symmetry_space_group_name_H-M 'P 63/m m c'
_cell_angle_alpha 90
_cell_angle_beta 90
_cell_angle_gamma 120
_cell_formula_units_Z 2
_cell_length_a 5.595
_cell_length_b 5.595
_cell_length_c 21.82999
_cell_volume 591.8
_refine_ls_R_factor_all 0.086
_cod_database_code 2002337

loop_
_symmetry_equiv_pos_as_xyz
x,y,z
-y,x-y,z
y-x,-x,z
-y,-x,z
y-x,y,z
x,x-y,z
-x,-y,-z
y,y-x,-z
x-y,x,-z
y,x,-z
x-y,-y,-z
-x,y-x,-z
-x,-y,1/2+z
y,y-x,1/2+z
x-y,x,1/2+z
y,x,1/2+z
x-y,-y,1/2+z
-x,y-x,1/2+z
x,y,1/2-z
-y,x-y,1/2-z
y-x,-x,1/2-z
-y,-x,1/2-z
y-x,y,1/2-z
x,x-y,1/2-z

loop_
_atom_site_label
_atom_site_type_symbol
_atom_site_symmetry_multiplicity
_atom_site_Wyckoff_symbol
_atom_site_fract_x
_atom_site_fract_y
_atom_site_fract_z
_atom_site_occupancy
_atom_site_attached_hydrogens
_atom_site_calc_flag
Nd1 Nd3+ 2 d 0.3333 0.6667 0.75 1. 0 d
Al1 Al3+ 2 a 0. 0. 0. 1. 0 d
Al2 Al3+ 2 b 0. 0. 0.25 1. 0 d
Al3 Al3+ 4 f 0.3333 0.6667 0.0273(2) 0.5 0 d
Mg1 Mg2+ 4 f 0.3333 0.6667 0.0273(2) 0.5 0 d
Al4 Al3+ 4 f 0.3333 0.6667 0.1895(4) 1. 0 d
Al5 Al3+ 12 k 0.1703(11) 0.3405(22) 0.8914(2) 1. 0 d
O1 O2- 4 e 0. 0. 0.150(1) 1. 0 d
O2 O2- 4 f 0.3333 0.6667 0.939(1) 1. 0 d
O3 O2- 6 h 0.185(3) 0.370(6) 0.25 1. 0 d
O4 O2- 12 k 0.151(2) 0.302(4) 0.053(1) 1. 0 d
O5 O2- 12 k 0.506(2) 0.012(4) 0.152(1) 1. 0 d

loop_
_atom_type_symbol
_atom_type_oxidation_number
Nd3+ 3.000
Al3+ 3.000
Mg2+ 2.000
O2- -2.000
